data_4029309
loop_
_publ_author_name
'Bosque, Irene'
'Gonzalez-Gomez, Jose C'
'Loza, Mar\'ia Isabel'
'Brea, Jos\'e'

_publ_section_title
;
 Natural Tetraponerines: A General Synthesis and Antiproliferative
 Activity.
;
_journal_issue 9
_journal_name_full 'The Journal of organic chemistry'
_journal_page_first 3982
_journal_page_last 3991
_journal_paper_doi 10.1021/jo500446f
_journal_volume 79
_journal_year 2014
_chemical_absolute_configuration ad
_chemical_formula_moiety 'C21 H32 N2 O3 S'
_chemical_formula_sum 'C21 H32 N2 O3 S'
_chemical_formula_weight 392.55
_chemical_name_systematic
; 
 ? 
;
_space_group_IT_number 19
_symmetry_cell_setting orthorhombic
_symmetry_space_group_name_Hall 'P 2ac 2ab'
_symmetry_space_group_name_H-M 'P 21 21 21'
_atom_sites_solution_hydrogens mixed
_atom_sites_solution_primary direct
_atom_sites_solution_secondary difmap
_audit_creation_method SHELXL-97
_cell_angle_alpha 90.00
_cell_angle_beta 90.00
_cell_angle_gamma 90.00
_cell_formula_units_Z 4
_cell_length_a 9.0021(10)
_cell_length_b 14.9816(18)
_cell_length_c 16.5464(19)
_cell_measurement_reflns_used 4166
_cell_measurement_temperature 298(1)
_cell_measurement_theta_max 20.14
_cell_measurement_theta_min 2.96
_cell_volume 2231.5(4)
_computing_cell_refinement 'Bruker SMART V5.625'
_computing_data_collection 'Bruker SMART V5.625'
_computing_data_reduction 'Bruker SAINT V6.28A'
_computing_molecular_graphics 'SHELXTL  Rel. 6.12/V (Siemens, 1996)'
_computing_publication_material 'SHELX-97 (Sheldrick, 1997)'
_computing_structure_refinement 'SHELXL-97 (Sheldrick, 1997)'
_computing_structure_solution 'SHELXS-97 (Sheldrick, 1997)'
_diffrn_ambient_temperature 298(1)
_diffrn_measured_fraction_theta_full 1.000
_diffrn_measured_fraction_theta_max 1.000
_diffrn_measurement_device_type 'CCD area detector'
_diffrn_measurement_method 'phi and omega scans'
_diffrn_radiation_monochromator graphite
_diffrn_radiation_source 'fine-focus sealed tube'
_diffrn_radiation_type MoK\a
_diffrn_radiation_wavelength 0.71073
_diffrn_reflns_av_R_equivalents 0.0361
_diffrn_reflns_av_sigmaI/netI 0.0279
_diffrn_reflns_limit_h_max 10
_diffrn_reflns_limit_h_min -10
_diffrn_reflns_limit_k_max 17
_diffrn_reflns_limit_k_min -17
_diffrn_reflns_limit_l_max 19
_diffrn_reflns_limit_l_min -19
_diffrn_reflns_number 19294
_diffrn_reflns_theta_full 25.08
_diffrn_reflns_theta_max 25.08
_diffrn_reflns_theta_min 1.83
_exptl_absorpt_coefficient_mu 0.167
_exptl_absorpt_correction_T_max 0.9527
_exptl_absorpt_correction_T_min 0.8046
_exptl_absorpt_correction_type multi-scan
_exptl_absorpt_process_details 'Bruker/Siemens SADABS V2.03'
_exptl_crystal_colour colorless
_exptl_crystal_density_diffrn 1.168
_exptl_crystal_density_method 'not measured'
_exptl_crystal_description block
_exptl_crystal_F_000 848
_exptl_crystal_size_max 0.37
_exptl_crystal_size_mid 0.33
_exptl_crystal_size_min 0.29
_refine_diff_density_max 0.199
_refine_diff_density_min -0.092
_refine_diff_density_rms 0.026
_refine_ls_abs_structure_details 'Flack H D (1983), Acta Cryst. A39, 876-881'
_refine_ls_abs_structure_Flack 0.00(7)
_refine_ls_extinction_method none
_refine_ls_goodness_of_fit_ref 1.021
_refine_ls_hydrogen_treatment mixed
_refine_ls_matrix_type full
_refine_ls_number_parameters 274
_refine_ls_number_reflns 3961
_refine_ls_number_restraints 0
_refine_ls_restrained_S_all 1.021
_refine_ls_R_factor_all 0.0488
_refine_ls_R_factor_gt 0.0367
_refine_ls_shift/su_max 0.006
_refine_ls_shift/su_mean 0.000
_refine_ls_structure_factor_coef Fsqd
_refine_ls_weighting_details 'calc w=1/[\s^2^(Fo^2^)+(0.0538P)^2^+0.0911P] where P=(Fo^2^+2Fc^2^)/3'
_refine_ls_weighting_scheme calc
_refine_ls_wR_factor_gt 0.0898
_refine_ls_wR_factor_ref 0.0977
_reflns_number_gt 3270
_reflns_number_total 3961
_reflns_threshold_expression I>2\s(I)
_cod_data_source_file jo500446f_si_001.cif
_cod_data_source_block x
_cod_depositor_comments 'Adding full bibliography for 4029309.cif.'
_cod_original_sg_symbol_H-M 'P 212121'
_cod_database_code 4029309

loop_
_symmetry_equiv_pos_as_xyz
'x, y, z'
'-x+1/2, -y, z+1/2'
'x+1/2, -y+1/2, -z'
'-x, y+1/2, -z+1/2'

loop_
_atom_site_label
_atom_site_type_symbol
_atom_site_fract_x
_atom_site_fract_y
_atom_site_fract_z
_atom_site_U_iso_or_equiv
_atom_site_adp_type
_atom_site_occupancy
_atom_site_symmetry_multiplicity
_atom_site_calc_flag
_atom_site_refinement_flags
_atom_site_disorder_assembly
_atom_site_disorder_group
C1 C -0.0366(4) 0.4137(2) 0.01999(18) 0.0894(9) Uani 1 1 d . A .
O1 O -0.1431(2) 0.36392(17) 0.02459(15) 0.1250(9) Uani 1 1 d . . .
O2 O -0.0450(2) 0.49870(15) -0.00765(15) 0.1080(7) Uani 1 1 d . . .
C2A C -0.1767(8) 0.5462(5) -0.0393(5) 0.0826(19) Uani 0.50 1 d P A 1
H2A H -0.1648 0.6095 -0.0287 0.099 Uiso 0.50 1 calc PR A 1
H2B H -0.2635 0.5261 -0.0098 0.099 Uiso 0.50 1 calc PR A 1
C3A C -0.2061(8) 0.5329(5) -0.1328(4) 0.0606(17) Uani 0.50 1 d P A 1
C4A C -0.1541(9) 0.5808(6) -0.1903(7) 0.089(2) Uani 0.50 1 d P A 1
H4 H -0.0861 0.6255 -0.1779 0.107 Uiso 0.50 1 calc PR A 1
C5A C -0.1948(10) 0.5687(6) -0.2691(7) 0.092(3) Uani 0.50 1 d P A 1
H5A H -0.1575 0.6030 -0.3114 0.111 Uiso 0.50 1 calc PR A 1
C6A C -0.2955(11) 0.5015(7) -0.2801(7) 0.089(2) Uani 0.50 1 d P A 1
H6A H -0.3242 0.4901 -0.3331 0.107 Uiso 0.50 1 calc PR A 1
C7A C -0.3603(11) 0.4478(6) -0.2203(6) 0.095(2) Uani 0.50 1 d P A 1
H7A H -0.4328 0.4052 -0.2310 0.115 Uiso 0.50 1 calc PR A 1
C2B C -0.2048(10) 0.5126(6) -0.0226(6) 0.098(3) Uiso 0.50 1 d P A 2
H2B1 H -0.2623 0.4634 -0.0007 0.118 Uiso 0.50 1 calc PR A 2
H2B2 H -0.2382 0.5676 0.0024 0.118 Uiso 0.50 1 calc PR A 2
C3B C -0.2208(9) 0.5170(5) -0.1077(5) 0.057(2) Uiso 0.50 1 d P A 2
C4B C -0.1378(11) 0.5834(7) -0.1531(6) 0.081(3) Uiso 0.50 1 d P A 2
H4B H -0.0767 0.6211 -0.1232 0.097 Uiso 0.50 1 calc PR A 2
C5B C -0.1396(12) 0.5973(7) -0.2374(8) 0.107(4) Uiso 0.50 1 d P A 2
H5B H -0.0823 0.6405 -0.2630 0.128 Uiso 0.50 1 calc PR A 2
C6B C -0.2387(15) 0.5381(9) -0.2801(10) 0.098(5) Uiso 0.50 1 d P A 2
H6B H -0.2471 0.5442 -0.3359 0.117 Uiso 0.50 1 calc PR A 2
C7B C -0.3190(17) 0.4749(10) -0.2436(9) 0.105(5) Uiso 0.50 1 d P A 2
H7B H -0.3802 0.4380 -0.2741 0.126 Uiso 0.50 1 calc PR A 2
C8 C -0.3107(4) 0.4630(2) -0.1515(3) 0.1040(10) Uani 1 1 d . . .
H8 H -0.3433 0.4269 -0.1093 0.125 Uiso 1 1 calc R A 1
N1 N 0.1007(2) 0.39334(12) 0.04235(15) 0.0725(5) Uani 1 1 d . . .
C9 C 0.1401(4) 0.30185(17) 0.06564(19) 0.0930(9) Uani 1 1 d . A .
H9A H 0.1351 0.2618 0.0197 0.112 Uiso 1 1 calc R . .
H9B H 0.0750 0.2799 0.1079 0.112 Uiso 1 1 calc R . .
C10 C 0.2970(4) 0.31116(18) 0.09569(19) 0.0963(9) Uani 1 1 d . . .
H10A H 0.2991 0.3269 0.1525 0.116 Uiso 1 1 calc R A .
H10B H 0.3526 0.2564 0.0877 0.116 Uiso 1 1 calc R . .
C11 C 0.3575(3) 0.38542(17) 0.0443(2) 0.0827(7) Uani 1 1 d . A .
H11A H 0.3872 0.3632 -0.0083 0.099 Uiso 1 1 calc R . .
H11B H 0.4428 0.4129 0.0701 0.099 Uiso 1 1 calc R . .
C12 C 0.2310(3) 0.45193(14) 0.03626(14) 0.0624(5) Uani 1 1 d . A .
H12 H 0.2340 0.4796 -0.0174 0.075 Uiso 1 1 calc R . .
C13 C 0.2301(3) 0.52461(14) 0.10152(13) 0.0593(5) Uani 1 1 d . . .
H13A H 0.1323 0.5518 0.1032 0.071 Uiso 1 1 calc R A .
H13B H 0.2479 0.4970 0.1537 0.071 Uiso 1 1 calc R . .
C14 C 0.3456(2) 0.59747(13) 0.08804(13) 0.0535(5) Uani 1 1 d . A .
H14 H 0.4428 0.5685 0.0833 0.064 Uiso 1 1 calc R . .
C15 C 0.3537(2) 0.66381(14) 0.15849(13) 0.0593(5) Uani 1 1 d . . .
H15A H 0.4228 0.7109 0.1442 0.071 Uiso 1 1 calc R A .
H15B H 0.2566 0.6910 0.1652 0.071 Uiso 1 1 calc R . .
C16 C 0.4001(3) 0.62518(18) 0.23717(16) 0.0790(7) Uani 1 1 d . A .
H16 H 0.4812 0.5867 0.2369 0.095 Uiso 1 1 calc R . .
C17 C 0.3375(4) 0.6405(3) 0.3058(2) 0.1184(12) Uani 1 1 d . . .
H17A H 0.2561 0.6785 0.3088 0.142 Uiso 1 1 calc R A .
H17B H 0.3737 0.6134 0.3524 0.142 Uiso 1 1 calc R . .
N2 N 0.31497(19) 0.64286(12) 0.01132(11) 0.0560(5) Uani 1 1 d . . .
HN2 H 0.240(3) 0.6744(15) 0.0124(14) 0.067 Uiso 1 1 d . . .
S1 S 0.45542(5) 0.67390(3) -0.04480(3) 0.05654(16) Uani 1 1 d . A .
O3 O 0.50970(18) 0.76548(11) -0.02554(9) 0.0784(5) Uani 1 1 d . . .
C18 C 0.3585(2) 0.68553(16) -0.14210(13) 0.0602(5) Uani 1 1 d . . .
C19 C 0.2951(4) 0.5948(2) -0.16436(19) 0.1051(11) Uani 1 1 d . A .
H19A H 0.2086 0.5831 -0.1321 0.158 Uiso 1 1 calc R . .
H19B H 0.3684 0.5495 -0.1545 0.158 Uiso 1 1 calc R . .
H19C H 0.2684 0.5945 -0.2205 0.158 Uiso 1 1 calc R . .
C20 C 0.2420(3) 0.75667(19) -0.13740(16) 0.0862(8) Uani 1 1 d . A .
H20A H 0.2851 0.8105 -0.1164 0.129 Uiso 1 1 calc R . .
H20B H 0.1633 0.7373 -0.1023 0.129 Uiso 1 1 calc R . .
H20C H 0.2028 0.7678 -0.1904 0.129 Uiso 1 1 calc R . .
C21 C 0.4796(3) 0.7131(2) -0.20144(16) 0.0873(8) Uani 1 1 d . A .
H21A H 0.4370 0.7210 -0.2541 0.131 Uiso 1 1 calc R . .
H21B H 0.5543 0.6674 -0.2037 0.131 Uiso 1 1 calc R . .
H21C H 0.5237 0.7681 -0.1839 0.131 Uiso 1 1 calc R . .

loop_
_atom_site_aniso_label
_atom_site_aniso_U_11
_atom_site_aniso_U_22
_atom_site_aniso_U_33
_atom_site_aniso_U_23
_atom_site_aniso_U_13
_atom_site_aniso_U_12
C1 0.0816(19) 0.095(2) 0.092(2) -0.0433(16) 0.0040(16) -0.0161(18)
O1 0.0933(14) 0.1467(19) 0.135(2) -0.0522(17) 0.0103(13) -0.0454(15)
O2 0.0880(13) 0.0939(14) 0.1421(18) -0.0259(13) -0.0379(13) 0.0135(12)
C2A 0.068(4) 0.073(4) 0.106(5) -0.016(5) -0.011(4) 0.015(3)
C3A 0.067(4) 0.065(4) 0.050(4) 0.002(3) 0.009(3) 0.010(3)
C4A 0.084(5) 0.086(5) 0.097(7) -0.013(7) 0.004(6) 0.031(4)
C5A 0.069(5) 0.066(5) 0.142(9) -0.018(5) 0.016(5) 0.009(4)
C6A 0.089(6) 0.077(6) 0.102(7) -0.009(5) 0.015(5) 0.017(5)
C7A 0.106(6) 0.088(6) 0.092(6) -0.031(5) -0.008(5) -0.003(5)
C8 0.101(2) 0.081(2) 0.130(3) -0.025(2) -0.027(2) 0.0032(17)
N1 0.0790(13) 0.0566(11) 0.0818(13) -0.0101(11) -0.0013(12) -0.0095(9)
C9 0.132(3) 0.0643(17) 0.0822(19) -0.0032(13) 0.0060(17) -0.0161(16)
C10 0.145(3) 0.0612(16) 0.0830(19) -0.0043(14) -0.0115(19) 0.0209(17)
C11 0.0857(16) 0.0761(16) 0.0862(17) -0.0121(16) 0.0053(16) 0.0135(14)
C12 0.0717(14) 0.0573(12) 0.0582(13) -0.0002(11) 0.0020(11) -0.0006(11)
C13 0.0613(13) 0.0575(12) 0.0590(13) 0.0002(11) 0.0026(10) -0.0062(10)
C14 0.0456(11) 0.0558(12) 0.0590(13) 0.0049(10) -0.0003(9) 0.0054(9)
C15 0.0522(11) 0.0601(13) 0.0656(13) 0.0002(11) -0.0035(10) -0.0024(10)
C16 0.0911(19) 0.0788(17) 0.0672(17) 0.0008(14) -0.0179(14) -0.0062(14)
C17 0.154(3) 0.127(3) 0.074(2) 0.009(2) -0.009(2) -0.015(2)
N2 0.0453(10) 0.0617(11) 0.0609(11) 0.0066(9) -0.0013(8) 0.0050(8)
S1 0.0434(3) 0.0674(3) 0.0588(3) 0.0057(3) -0.0029(2) -0.0001(3)
O3 0.0811(11) 0.0814(10) 0.0727(11) 0.0073(8) -0.0146(8) -0.0331(8)
C18 0.0509(11) 0.0751(15) 0.0545(12) 0.0001(11) -0.0029(9) -0.0047(11)
C19 0.137(3) 0.104(2) 0.0751(18) -0.0078(17) -0.0211(19) -0.031(2)
C20 0.0667(15) 0.122(2) 0.0693(16) 0.0261(16) 0.0021(12) 0.0264(16)
C21 0.0653(16) 0.132(2) 0.0646(15) 0.0100(15) 0.0097(13) 0.0006(16)

loop_
_atom_type_symbol
_atom_type_description
_atom_type_scat_dispersion_real
_atom_type_scat_dispersion_imag
_atom_type_scat_source
C C 0.0033 0.0016 'International Tables Vol C Tables 4.2.6.8 and 6.1.1.4'
H H 0.0000 0.0000 'International Tables Vol C Tables 4.2.6.8 and 6.1.1.4'
N N 0.0061 0.0033 'International Tables Vol C Tables 4.2.6.8 and 6.1.1.4'
O O 0.0106 0.0060 'International Tables Vol C Tables 4.2.6.8 and 6.1.1.4'
S S 0.1246 0.1234 'International Tables Vol C Tables 4.2.6.8 and 6.1.1.4'

loop_
_geom_angle_atom_site_label_1
_geom_angle_atom_site_label_2
_geom_angle_atom_site_label_3
_geom_angle
O1 C1 N1 125.2(3)
O1 C1 O2 123.6(3)
N1 C1 O2 111.3(2)
C1 O2 C2B 104.1(4)
C1 O2 C2A 128.1(4)
O2 C2A C3A 114.9(5)
O2 C2A H2A 108.6
C3A C2A H2A 108.6
O2 C2A H2B 108.6
C3A C2A H2B 108.6
H2A C2A H2B 107.5
C4A C3A C8 119.1(7)
C4A C3A C2A 126.5(9)
C8 C3A C2A 114.2(7)
C3A C4A C5A 122.5(9)
C3A C4A H4 118.8
C5A C4A H4 118.8
C6A C5A C4A 113.7(8)
C6A C5A H5A 123.2
C4A C5A H5A 123.2
C5A C6A C7A 127.2(8)
C5A C6A H6A 116.4
C7A C6A H6A 116.4
C8 C7A C6A 113.1(8)
C8 C7A H7A 123.5
C6A C7A H7A 123.5
C3B C2B O2 105.8(7)
C3B C2B H2B1 110.6
O2 C2B H2B1 110.6
C3B C2B H2B2 110.6
O2 C2B H2B2 110.6
H2B1 C2B H2B2 108.7
C8 C3B C2B 124.4(7)
C8 C3B C4B 116.1(6)
C2B C3B C4B 119.6(8)
C5B C4B C3B 127.3(9)
C5B C4B H4B 116.3
C3B C4B H4B 116.3
C4B C5B C6B 113.7(11)
C4B C5B H5B 123.2
C6B C5B H5B 123.2
C7B C6B C5B 123.3(14)
C7B C6B H6B 118.4
C5B C6B H6B 118.4
C6B C7B C8 120.3(12)
C6B C7B H7B 119.8
C8 C7B H7B 119.8
C7A C8 C3A 124.3(7)
C3B C8 C7B 119.4(7)
C7A C8 H8 117.9
C3B C8 H8 97.7
C3A C8 H8 117.9
C7B C8 H8 142.8
C1 N1 C9 120.9(2)
C1 N1 C12 126.0(2)
C9 N1 C12 112.5(2)
N1 C9 C10 103.1(2)
N1 C9 H9A 111.1
C10 C9 H9A 111.1
N1 C9 H9B 111.1
C10 C9 H9B 111.1
H9A C9 H9B 109.1
C11 C10 C9 102.8(2)
C11 C10 H10A 111.2
C9 C10 H10A 111.2
C11 C10 H10B 111.2
C9 C10 H10B 111.2
H10A C10 H10B 109.1
C10 C11 C12 105.3(2)
C10 C11 H11A 110.7
C12 C11 H11A 110.7
C10 C11 H11B 110.7
C12 C11 H11B 110.7
H11A C11 H11B 108.8
N1 C12 C11 101.56(18)
N1 C12 C13 111.82(19)
C11 C12 C13 114.1(2)
N1 C12 H12 109.7
C11 C12 H12 109.7
C13 C12 H12 109.7
C14 C13 C12 113.69(18)
C14 C13 H13A 108.8
C12 C13 H13A 108.8
C14 C13 H13B 108.8
C12 C13 H13B 108.8
H13A C13 H13B 107.7
N2 C14 C13 109.33(17)
N2 C14 C15 111.50(16)
C13 C14 C15 112.67(18)
N2 C14 H14 107.7
C13 C14 H14 107.7
C15 C14 H14 107.7
C16 C15 C14 115.29(19)
C16 C15 H15A 108.5
C14 C15 H15A 108.5
C16 C15 H15B 108.5
C14 C15 H15B 108.5
H15A C15 H15B 107.5
C17 C16 C15 125.5(3)
C17 C16 H16 117.3
C15 C16 H16 117.3
C16 C17 H17A 120.0
C16 C17 H17B 120.0
H17A C17 H17B 120.0
C14 N2 S1 118.56(14)
C14 N2 HN2 113.6(17)
S1 N2 HN2 118.9(16)
O3 S1 N2 113.17(10)
O3 S1 C18 104.79(10)
N2 S1 C18 99.05(9)
C20 C18 C19 112.7(2)
C20 C18 C21 110.0(2)
C19 C18 C21 110.8(2)
C20 C18 S1 110.75(16)
C19 C18 S1 107.78(17)
C21 C18 S1 104.50(14)
C18 C19 H19A 109.5
C18 C19 H19B 109.5
H19A C19 H19B 109.5
C18 C19 H19C 109.5
H19A C19 H19C 109.5
H19B C19 H19C 109.5
C18 C20 H20A 109.5
C18 C20 H20B 109.5
H20A C20 H20B 109.5
C18 C20 H20C 109.5
H20A C20 H20C 109.5
H20B C20 H20C 109.5
C18 C21 H21A 109.5
C18 C21 H21B 109.5
H21A C21 H21B 109.5
C18 C21 H21C 109.5
H21A C21 H21C 109.5
H21B C21 H21C 109.5

loop_
_geom_bond_atom_site_label_1
_geom_bond_atom_site_label_2
_geom_bond_distance
C1 O1 1.217(3)
C1 N1 1.326(4)
C1 O2 1.355(4)
O2 C2B 1.474(9)
O2 C2A 1.478(6)
C2A C3A 1.582(11)
C2A H2A 0.9700
C2A H2B 0.9700
C3A C4A 1.280(13)
C3A C8 1.442(8)
C4A C5A 1.367(15)
C4A H4 0.9300
C5A C6A 1.366(14)
C5A H5A 0.9300
C6A C7A 1.403(17)
C6A H6A 0.9300
C7A C8 1.244(9)
C7A H7A 0.9300
C2B C3B 1.417(13)
C2B H2B1 0.9700
C2B H2B2 0.9700
C3B C8 1.354(9)
C3B C4B 1.454(13)
C4B C5B 1.409(14)
C4B H4B 0.9300
C5B C6B 1.444(15)
C5B H5B 0.9300
C6B C7B 1.335(18)
C6B H6B 0.9300
C7B C8 1.538(14)
C7B H7B 0.9300
C8 H8 0.9300
N1 C9 1.467(3)
N1 C12 1.469(3)
C9 C10 1.503(4)
C9 H9A 0.9700
C9 H9B 0.9700
C10 C11 1.502(4)
C10 H10A 0.9700
C10 H10B 0.9700
C11 C12 1.518(3)
C11 H11A 0.9700
C11 H11B 0.9700
C12 C13 1.533(3)
C12 H12 0.9800
C13 C14 1.524(3)
C13 H13A 0.9700
C13 H13B 0.9700
C14 N2 1.466(3)
C14 C15 1.534(3)
C14 H14 0.9800
C15 C16 1.485(3)
C15 H15A 0.9700
C15 H15B 0.9700
C16 C17 1.289(4)
C16 H16 0.9300
C17 H17A 0.9300
C17 H17B 0.9300
N2 S1 1.6362(18)
N2 HN2 0.83(2)
S1 O3 1.4909(17)
S1 C18 1.839(2)
C18 C20 1.498(3)
C18 C19 1.520(4)
C18 C21 1.524(3)
C19 H19A 0.9600
C19 H19B 0.9600
C19 H19C 0.9600
C20 H20A 0.9600
C20 H20B 0.9600
C20 H20C 0.9600
C21 H21A 0.9600
C21 H21B 0.9600
C21 H21C 0.9600
